data_4330149
loop_
_publ_author_name
'Md Hosnay Mobarok'
'Robert McDonald'
'Michael J. Ferguson'
'Martin Cowie'

_publ_section_title
;
 Mixed Bis(\m-silylene) and (\m-Silylene)/(\m-Germylene) Complexes
 Involving the Rh/Ir Metal Combination: Nature of the Si...Si Interactions
 in the Bis(\m-silylene) Species
;
_journal_name_full 'Inorganic Chemistry'
_journal_page_first 9249
_journal_page_last 9258
_journal_paper_doi 10.1021/ic300720y
_journal_volume 51
_journal_year 2012
_chemical_formula_moiety 'C64 H55 Cl Ir O2 P4 Rh Si2, 2(C7 H8)'
_chemical_formula_sum 'C78 H71 Cl Ir O2 P4 Rh Si2'
_chemical_formula_weight 1550.97
_chemical_name_systematic
; 
 ? 
;
_space_group_IT_number 15
_symmetry_cell_setting monoclinic
_symmetry_space_group_name_Hall '-C 2yc'
_symmetry_space_group_name_H-M 'C 1 2/c 1'
_atom_sites_solution_hydrogens geom
_atom_sites_solution_primary direct
_atom_sites_solution_secondary difmap
_audit_creation_method SHELXL-97
_cell_angle_alpha 90.00
_cell_angle_beta 96.3869(5)
_cell_angle_gamma 90.00
_cell_formula_units_Z 8
_cell_length_a 20.1970(8)
_cell_length_b 23.1105(10)
_cell_length_c 29.3930(12)
_cell_measurement_reflns_used 9980
_cell_measurement_temperature 173(2)
_cell_measurement_theta_max 24.16
_cell_measurement_theta_min 2.39
_cell_volume 13634.4(10)
_computing_cell_refinement 'Bruker SAINT'
_computing_data_collection 'Bruker APEX2'
_computing_data_reduction 'Bruker SAINT'
_computing_molecular_graphics 'Bruker SHELXTL'
_computing_publication_material 'Bruker SHELXTL'
_computing_structure_refinement 'SHELXL-97 (Sheldrick, 2008)'
_computing_structure_solution 'SHELXS-97 (Sheldrick, 2008)'
_diffrn_ambient_temperature 173(2)
_diffrn_measured_fraction_theta_full 0.999
_diffrn_measured_fraction_theta_max 0.999
_diffrn_measurement_device_type 'Bruker APEX-II CCD'
_diffrn_measurement_method '\w scans'
_diffrn_radiation_monochromator graphite
_diffrn_radiation_source 'fine-focus sealed tube'
_diffrn_radiation_type MoK\a
_diffrn_radiation_wavelength 0.71073
_diffrn_reflns_av_R_equivalents 0.0384
_diffrn_reflns_av_sigmaI/netI 0.0295
_diffrn_reflns_limit_h_max 25
_diffrn_reflns_limit_h_min -25
_diffrn_reflns_limit_k_max 28
_diffrn_reflns_limit_k_min -28
_diffrn_reflns_limit_l_max 36
_diffrn_reflns_limit_l_min -36
_diffrn_reflns_number 54580
_diffrn_reflns_theta_full 26.42
_diffrn_reflns_theta_max 26.42
_diffrn_reflns_theta_min 1.34
_exptl_absorpt_coefficient_mu 2.408
_exptl_absorpt_correction_T_max 0.7496
_exptl_absorpt_correction_T_min 0.4400
_exptl_absorpt_correction_type integration
_exptl_absorpt_process_details 'SADABS (Sheldrick, 2008)'
_exptl_crystal_colour colourless
_exptl_crystal_density_diffrn 1.511
_exptl_crystal_description prism
_exptl_crystal_F_000 6256
_exptl_crystal_size_max 0.41
_exptl_crystal_size_mid 0.15
_exptl_crystal_size_min 0.13
_refine_diff_density_max 1.708
_refine_diff_density_min -1.220
_refine_diff_density_rms 0.090
_refine_ls_extinction_method none
_refine_ls_goodness_of_fit_ref 1.041
_refine_ls_hydrogen_treatment mixed
_refine_ls_matrix_type full
_refine_ls_number_parameters 722
_refine_ls_number_reflns 14019
_refine_ls_number_restraints 12
_refine_ls_restrained_S_all 1.043
_refine_ls_R_factor_all 0.0391
_refine_ls_R_factor_gt 0.0299
_refine_ls_shift/su_max 0.001
_refine_ls_shift/su_mean 0.000
_refine_ls_structure_factor_coef Fsqd
_refine_ls_weighting_details 'calc w=1/[\s^2^(Fo^2^)+(0.0314P)^2^+48.5888P] where P=(Fo^2^+2Fc^2^)/3'
_refine_ls_weighting_scheme calc
_refine_ls_wR_factor_gt 0.0712
_refine_ls_wR_factor_ref 0.0763
_reflns_number_gt 11967
_reflns_number_total 14019
_reflns_threshold_expression I>2\s(I)
_cod_data_source_file ic300720y_si_002_3.cif
_cod_data_source_block cow1132
_cod_original_sg_symbol_H-M 'C 2/c'
_cod_database_code 4330149

loop_
_symmetry_equiv_pos_as_xyz
'x, y, z'
'-x, y, -z+1/2'
'x+1/2, y+1/2, z'
'-x+1/2, y+1/2, -z+1/2'
'-x, -y, -z'
'x, -y, z-1/2'
'-x+1/2, -y+1/2, -z'
'x+1/2, -y+1/2, z-1/2'

loop_
_atom_site_label
_atom_site_type_symbol
_atom_site_fract_x
_atom_site_fract_y
_atom_site_fract_z
_atom_site_U_iso_or_equiv
_atom_site_adp_type
_atom_site_occupancy
_atom_site_symmetry_multiplicity
_atom_site_calc_flag
_atom_site_refinement_flags
_atom_site_disorder_assembly
_atom_site_disorder_group
IrA Ir 0.258456(8) 0.038188(7) 0.149634(6) 0.02067(5) Uani 0.50 1 d P A 1
RhA Rh 0.142210(8) 0.020864(7) 0.090166(6) 0.01973(5) Uani 0.50 1 d P A 1
IrB Ir 0.142210(8) 0.020864(7) 0.090166(6) 0.01973(5) Uani 0.50 1 d P A 2
RhB Rh 0.258456(8) 0.038188(7) 0.149634(6) 0.02067(5) Uani 0.50 1 d P A 2
Cl Cl 0.16866(5) -0.09532(4) 0.19195(3) 0.0348(2) Uani 1 1 d . A .
P1 P 0.27650(4) 0.13438(4) 0.12790(3) 0.02306(18) Uani 1 1 d . . .
P2 P 0.14339(4) 0.11775(4) 0.06155(3) 0.02242(17) Uani 1 1 d . . .
P3 P 0.19584(4) 0.05886(4) 0.21114(3) 0.02285(18) Uani 1 1 d . . .
P4 P 0.06665(4) 0.02488(4) 0.14560(3) 0.02230(17) Uani 1 1 d . . .
Si1 Si 0.25282(5) 0.02200(4) 0.06978(3) 0.02262(19) Uani 1 1 d . . .
H1SI H 0.2644(17) 0.0710(15) 0.0468(11) 0.025(9) Uiso 1 1 d . . .
Si2 Si 0.20304(5) -0.05024(4) 0.13547(3) 0.02315(19) Uani 1 1 d . . .
O1 O 0.39555(15) -0.00252(16) 0.18725(11) 0.0587(9) Uani 1 1 d . A .
O2 O 0.07116(17) -0.04466(13) 0.01081(10) 0.0541(8) Uani 1 1 d . A .
C1 C 0.34302(19) 0.01333(17) 0.17381(13) 0.0333(8) Uani 1 1 d . . .
C2 C 0.09713(19) -0.01923(15) 0.04132(12) 0.0306(8) Uani 1 1 d . . .
C3 C 0.19991(16) 0.16568(14) 0.09746(11) 0.0245(7) Uani 1 1 d . A .
H3A H 0.1742 0.1834 0.1206 0.029 Uiso 1 1 calc R . .
H3B H 0.2133 0.1974 0.0778 0.029 Uiso 1 1 calc R . .
C4 C 0.10794(16) 0.03307(14) 0.20455(11) 0.0239(7) Uani 1 1 d . A .
H4A H 0.1066 -0.0049 0.2201 0.029 Uiso 1 1 calc R . .
H4B H 0.0813 0.0604 0.2210 0.029 Uiso 1 1 calc R . .
C11 C 0.30055(18) 0.18958(15) 0.17172(12) 0.0281(7) Uani 1 1 d . A .
C12 C 0.35233(19) 0.17510(17) 0.20521(13) 0.0362(9) Uani 1 1 d . . .
H12 H 0.3702 0.1370 0.2061 0.043 Uiso 1 1 calc R A .
C13 C 0.3779(2) 0.21538(19) 0.23700(14) 0.0440(10) Uani 1 1 d . A .
H13 H 0.4137 0.2051 0.2592 0.053 Uiso 1 1 calc R . .
C14 C 0.3516(2) 0.27051(18) 0.23670(14) 0.0428(10) Uani 1 1 d . . .
H14 H 0.3693 0.2982 0.2587 0.051 Uiso 1 1 calc R A .
C15 C 0.2998(2) 0.28529(17) 0.20449(14) 0.0398(9) Uani 1 1 d . A .
H15 H 0.2813 0.3231 0.2046 0.048 Uiso 1 1 calc R . .
C16 C 0.27433(19) 0.24543(15) 0.17179(13) 0.0325(8) Uani 1 1 d . . .
H16 H 0.2389 0.2562 0.1494 0.039 Uiso 1 1 calc R A .
C21 C 0.34416(17) 0.14913(15) 0.09226(11) 0.0262(7) Uani 1 1 d . A .
C22 C 0.38896(18) 0.10635(17) 0.08317(13) 0.0338(8) Uani 1 1 d . . .
H22 H 0.3847 0.0685 0.0950 0.041 Uiso 1 1 calc R A .
C23 C 0.4399(2) 0.1187(2) 0.05678(15) 0.0470(11) Uani 1 1 d . A .
H23 H 0.4707 0.0893 0.0509 0.056 Uiso 1 1 calc R . .
C24 C 0.4466(2) 0.1732(2) 0.03893(16) 0.0514(12) Uani 1 1 d . . .
H24 H 0.4807 0.1810 0.0200 0.062 Uiso 1 1 calc R A .
C25 C 0.4034(2) 0.21649(19) 0.04868(15) 0.0447(10) Uani 1 1 d . A .
H25 H 0.4083 0.2544 0.0371 0.054 Uiso 1 1 calc R . .
C26 C 0.35273(19) 0.20456(17) 0.07544(14) 0.0360(9) Uani 1 1 d . . .
H26 H 0.3234 0.2347 0.0824 0.043 Uiso 1 1 calc R A .
C31 C 0.17066(17) 0.12433(15) 0.00405(12) 0.0278(7) Uani 1 1 d . A .
C32 C 0.1450(2) 0.08584(17) -0.02997(13) 0.0366(9) Uani 1 1 d . . .
H32 H 0.1142 0.0570 -0.0231 0.044 Uiso 1 1 calc R A .
C33 C 0.1642(2) 0.08933(19) -0.07387(14) 0.0479(11) Uani 1 1 d . A .
H33 H 0.1453 0.0637 -0.0971 0.058 Uiso 1 1 calc R . .
C34 C 0.2105(3) 0.12980(19) -0.08380(15) 0.0520(12) Uani 1 1 d . . .
H34 H 0.2244 0.1316 -0.1136 0.062 Uiso 1 1 calc R A .
C35 C 0.2365(2) 0.16732(18) -0.05051(15) 0.0453(11) Uani 1 1 d . A .
H35 H 0.2686 0.1951 -0.0574 0.054 Uiso 1 1 calc R . .
C36 C 0.21637(19) 0.16542(16) -0.00669(13) 0.0352(9) Uani 1 1 d . . .
H36 H 0.2341 0.1924 0.0159 0.042 Uiso 1 1 calc R A .
C41 C 0.06791(17) 0.16348(14) 0.05196(12) 0.0253(7) Uani 1 1 d . A .
C42 C 0.02387(18) 0.15402(16) 0.01293(13) 0.0331(8) Uani 1 1 d . . .
H42 H 0.0323 0.1235 -0.0073 0.040 Uiso 1 1 calc R A .
C43 C -0.03202(19) 0.18819(18) 0.00287(14) 0.0399(9) Uani 1 1 d . A .
H43 H -0.0611 0.1812 -0.0242 0.048 Uiso 1 1 calc R . .
C44 C -0.0458(2) 0.23233(17) 0.03183(16) 0.0423(10) Uani 1 1 d . . .
H44 H -0.0837 0.2563 0.0246 0.051 Uiso 1 1 calc R A .
C45 C -0.0039(2) 0.24125(18) 0.07132(16) 0.0466(11) Uani 1 1 d . A .
H45 H -0.0137 0.2709 0.0920 0.056 Uiso 1 1 calc R . .
C46 C 0.0525(2) 0.20745(17) 0.08133(14) 0.0391(9) Uani 1 1 d . . .
H46 H 0.0811 0.2144 0.1087 0.047 Uiso 1 1 calc R A .
C51 C 0.18221(17) 0.13452(15) 0.22709(11) 0.0262(7) Uani 1 1 d . A .
C52 C 0.22272(19) 0.16250(16) 0.26208(12) 0.0314(8) Uani 1 1 d . . .
H52 H 0.2597 0.1427 0.2777 0.038 Uiso 1 1 calc R A .
C53 C 0.2092(2) 0.21905(17) 0.27407(13) 0.0379(9) Uani 1 1 d . A .
H53 H 0.2370 0.2377 0.2979 0.046 Uiso 1 1 calc R . .
C54 C 0.1558(2) 0.24833(17) 0.25176(14) 0.0423(10) Uani 1 1 d . . .
H54 H 0.1462 0.2867 0.2606 0.051 Uiso 1 1 calc R A .
C55 C 0.1162(2) 0.22159(16) 0.21647(14) 0.0383(9) Uani 1 1 d . A .
H55 H 0.0796 0.2418 0.2007 0.046 Uiso 1 1 calc R . .
C56 C 0.12984(18) 0.16533(15) 0.20410(12) 0.0291(8) Uani 1 1 d . . .
H56 H 0.1029 0.1476 0.1795 0.035 Uiso 1 1 calc R A .
C61 C 0.22414(18) 0.02737(15) 0.26723(12) 0.0279(7) Uani 1 1 d . A .
C62 C 0.2774(2) -0.01059(19) 0.27226(13) 0.0408(10) Uani 1 1 d . . .
H62 H 0.2989 -0.0211 0.2463 0.049 Uiso 1 1 calc R A .
C63 C 0.2998(2) -0.0335(2) 0.31484(15) 0.0532(12) Uani 1 1 d . A .
H63 H 0.3362 -0.0598 0.3179 0.064 Uiso 1 1 calc R . .
C64 C 0.2690(2) -0.0182(2) 0.35259(14) 0.0462(11) Uani 1 1 d . . .
H64 H 0.2852 -0.0329 0.3819 0.055 Uiso 1 1 calc R A .
C65 C 0.2153(2) 0.01825(18) 0.34793(13) 0.0409(9) Uani 1 1 d . A .
H65 H 0.1936 0.0281 0.3739 0.049 Uiso 1 1 calc R . .
C66 C 0.19270(19) 0.04075(16) 0.30556(12) 0.0335(8) Uani 1 1 d . . .
H66 H 0.1551 0.0657 0.3026 0.040 Uiso 1 1 calc R A .
C71 C 0.01645(17) -0.04082(15) 0.15178(12) 0.0266(7) Uani 1 1 d . A .
C72 C 0.0195(2) -0.08761(16) 0.12261(14) 0.0377(9) Uani 1 1 d . . .
H72 H 0.0471 -0.0858 0.0985 0.045 Uiso 1 1 calc R A .
C73 C -0.0175(2) -0.13699(18) 0.12831(16) 0.0475(11) Uani 1 1 d . A .
H73 H -0.0156 -0.1685 0.1078 0.057 Uiso 1 1 calc R . .
C74 C -0.0570(2) -0.14076(19) 0.16353(15) 0.0484(11) Uani 1 1 d . . .
H74 H -0.0812 -0.1751 0.1679 0.058 Uiso 1 1 calc R A .
C75 C -0.0609(2) -0.0942(2) 0.19233(15) 0.0477(11) Uani 1 1 d . A .
H75 H -0.0883 -0.0964 0.2165 0.057 Uiso 1 1 calc R . .
C76 C -0.0250(2) -0.04419(17) 0.18618(13) 0.0373(9) Uani 1 1 d . . .
H76 H -0.0290 -0.0119 0.2057 0.045 Uiso 1 1 calc R A .
C81 C -0.00258(17) 0.07706(15) 0.13987(12) 0.0259(7) Uani 1 1 d . A .
C82 C -0.04126(18) 0.07744(16) 0.09746(12) 0.0308(8) Uani 1 1 d . . .
H82 H -0.0287 0.0540 0.0733 0.037 Uiso 1 1 calc R A .
C83 C -0.09778(19) 0.11160(17) 0.09021(14) 0.0385(9) Uani 1 1 d . A .
H83 H -0.1242 0.1110 0.0614 0.046 Uiso 1 1 calc R . .
C84 C -0.1157(2) 0.14650(18) 0.12494(15) 0.0429(10) Uani 1 1 d . . .
H84 H -0.1544 0.1699 0.1200 0.051 Uiso 1 1 calc R A .
C85 C -0.07756(19) 0.14747(17) 0.16666(14) 0.0387(9) Uani 1 1 d . A .
H85 H -0.0895 0.1722 0.1902 0.046 Uiso 1 1 calc R . .
C86 C -0.02197(18) 0.11265(15) 0.17441(13) 0.0319(8) Uani 1 1 d . . .
H86 H 0.0034 0.1129 0.2036 0.038 Uiso 1 1 calc R A .
C91 C 0.29717(18) -0.03348(15) 0.03722(12) 0.0284(8) Uani 1 1 d . A .
C92 C 0.35560(19) -0.06089(16) 0.05455(13) 0.0347(8) Uani 1 1 d . . .
H92 H 0.3731 -0.0542 0.0854 0.042 Uiso 1 1 calc R A .
C93 C 0.3891(2) -0.09791(19) 0.02776(15) 0.0466(11) Uani 1 1 d . A .
H93 H 0.4290 -0.1162 0.0404 0.056 Uiso 1 1 calc R . .
C94 C 0.3645(3) -0.1082(2) -0.01709(16) 0.0579(13) Uani 1 1 d . . .
H94 H 0.3875 -0.1334 -0.0355 0.070 Uiso 1 1 calc R A .
C95 C 0.3062(3) -0.0817(2) -0.03509(15) 0.0585(13) Uani 1 1 d . A .
H95 H 0.2886 -0.0890 -0.0659 0.070 Uiso 1 1 calc R . .
C96 C 0.2732(2) -0.04414(19) -0.00824(14) 0.0442(10) Uani 1 1 d . . .
H96 H 0.2335 -0.0255 -0.0212 0.053 Uiso 1 1 calc R A .
C101 C 0.23804(18) -0.11710(15) 0.11018(12) 0.0289(8) Uani 1 1 d . A .
C102 C 0.2913(2) -0.14657(16) 0.13415(14) 0.0390(9) Uani 1 1 d . . .
H102 H 0.3099 -0.1323 0.1631 0.047 Uiso 1 1 calc R A .
C103 C 0.3175(2) -0.19617(19) 0.11659(16) 0.0507(12) Uani 1 1 d . A .
H103 H 0.3539 -0.2155 0.1334 0.061 Uiso 1 1 calc R . .
C104 C 0.2904(3) -0.21746(19) 0.07449(16) 0.0562(13) Uani 1 1 d . . .
H104 H 0.3083 -0.2514 0.0623 0.067 Uiso 1 1 calc R A .
C105 C 0.2382(3) -0.18964(19) 0.05055(15) 0.0507(11) Uani 1 1 d . A .
H105 H 0.2196 -0.2043 0.0217 0.061 Uiso 1 1 calc R . .
C106 C 0.2121(2) -0.13968(16) 0.06830(14) 0.0374(9) Uani 1 1 d . . .
H106 H 0.1757 -0.1207 0.0513 0.045 Uiso 1 1 calc R A .
C10S C 0.0676(6) 0.4705(4) 0.0535(3) 0.0804(9) Uiso 0.50 1 d PD B 1
H10A H 0.0251 0.4730 0.0341 0.096 Uiso 0.50 1 calc PR B 1
H10B H 0.1020 0.4556 0.0355 0.096 Uiso 0.50 1 calc PR B 1
H10C H 0.0805 0.5090 0.0654 0.096 Uiso 0.50 1 calc PR B 1
C11S C 0.0604(4) 0.4298(3) 0.0933(2) 0.0804(9) Uiso 0.50 1 d PGD B 1
C12S C 0.0180(4) 0.4448(3) 0.1255(3) 0.0804(9) Uiso 0.50 1 d PGD B 1
H12S H -0.0092 0.4783 0.1211 0.096 Uiso 0.50 1 calc PR B 1
C13S C 0.0154(4) 0.4108(4) 0.1643(2) 0.0804(9) Uiso 0.50 1 d PG B 1
H13S H -0.0135 0.4210 0.1863 0.096 Uiso 0.50 1 calc PR B 1
C14S C 0.0553(4) 0.3618(3) 0.1708(2) 0.0804(9) Uiso 0.50 1 d PG B 1
H14S H 0.0535 0.3385 0.1973 0.096 Uiso 0.50 1 calc PR B 1
C15S C 0.0977(4) 0.3468(3) 0.1386(3) 0.0804(9) Uiso 0.50 1 d PG B 1
H15S H 0.1249 0.3133 0.1431 0.096 Uiso 0.50 1 calc PR B 1
C16S C 0.1003(4) 0.3808(3) 0.0998(2) 0.0804(9) Uiso 0.50 1 d PGD B 1
H16S H 0.1292 0.3705 0.0778 0.096 Uiso 0.50 1 calc PR B 1
C20S C 0.0102(6) 0.3807(5) 0.1853(3) 0.0804(9) Uiso 0.50 1 d PD C 2
H20A H -0.0330 0.3617 0.1776 0.096 Uiso 0.50 1 calc PR C 2
H20B H 0.0047 0.4145 0.2046 0.096 Uiso 0.50 1 calc PR C 2
H20C H 0.0414 0.3535 0.2018 0.096 Uiso 0.50 1 calc PR C 2
C21S C 0.0372(4) 0.3998(3) 0.1419(2) 0.0804(9) Uiso 0.50 1 d PGD C 2
C22S C 0.0762(4) 0.3622(3) 0.1193(3) 0.0804(9) Uiso 0.50 1 d PGD C 2
H22S H 0.0852 0.3244 0.1310 0.096 Uiso 0.50 1 calc PR C 2
C23S C 0.1019(4) 0.3799(3) 0.0797(3) 0.0804(9) Uiso 0.50 1 d PG C 2
H23S H 0.1285 0.3542 0.0642 0.096 Uiso 0.50 1 calc PR C 2
C24S C 0.0886(4) 0.4353(3) 0.0626(2) 0.0804(9) Uiso 0.50 1 d PG C 2
H24S H 0.1061 0.4474 0.0354 0.096 Uiso 0.50 1 calc PR C 2
C25S C 0.0496(4) 0.4729(3) 0.0851(3) 0.0804(9) Uiso 0.50 1 d PG C 2
H25S H 0.0405 0.5108 0.0734 0.096 Uiso 0.50 1 calc PR C 2
C26S C 0.0239(4) 0.4552(3) 0.1248(3) 0.0804(9) Uiso 0.50 1 d PGD C 2
H26S H -0.0027 0.4809 0.1402 0.096 Uiso 0.50 1 calc PR C 2
C30S C 0.3218(4) 0.2021(5) 0.3808(4) 0.0839(10) Uiso 0.50 1 d PD D 1
H30A H 0.3305 0.2026 0.4142 0.101 Uiso 0.50 1 calc PR D 1
H30B H 0.2800 0.1816 0.3716 0.101 Uiso 0.50 1 calc PR D 1
H30C H 0.3184 0.2419 0.3693 0.101 Uiso 0.50 1 calc PR D 1
C31S C 0.3783(3) 0.1717(3) 0.3610(3) 0.0839(10) Uiso 0.50 1 d PGD D 1
C32S C 0.4383(4) 0.2010(3) 0.3605(3) 0.0839(10) Uiso 0.50 1 d PGD D 1
H32S H 0.4436 0.2385 0.3737 0.101 Uiso 0.50 1 calc PR D 1
C33S C 0.4905(3) 0.1754(4) 0.3408(3) 0.0839(10) Uiso 0.50 1 d PG D 1
H33S H 0.5315 0.1955 0.3405 0.101 Uiso 0.50 1 calc PR D 1
C34S C 0.4827(4) 0.1206(4) 0.3216(3) 0.0839(10) Uiso 0.50 1 d PG D 1
H34S H 0.5183 0.1031 0.3081 0.101 Uiso 0.50 1 calc PR D 1
C35S C 0.4226(4) 0.0913(3) 0.3221(3) 0.0839(10) Uiso 0.50 1 d PG D 1
H35S H 0.4173 0.0538 0.3089 0.101 Uiso 0.50 1 calc PR D 1
C36S C 0.3704(3) 0.1168(3) 0.3418(3) 0.0839(10) Uiso 0.50 1 d PGD D 1
H36S H 0.3294 0.0968 0.3421 0.101 Uiso 0.50 1 calc PR D 1
C40S C 0.4652(5) 0.0867(4) 0.3133(4) 0.0839(10) Uiso 0.50 1 d PD E 2
H40A H 0.5019 0.1028 0.2981 0.101 Uiso 0.50 1 calc PR E 2
H40B H 0.4320 0.0696 0.2904 0.101 Uiso 0.50 1 calc PR E 2
H40C H 0.4825 0.0569 0.3352 0.101 Uiso 0.50 1 calc PR E 2
C41S C 0.4333(3) 0.1342(3) 0.3384(3) 0.0839(10) Uiso 0.50 1 d PGD E 2
C42S C 0.4644(3) 0.1876(3) 0.3461(3) 0.0839(10) Uiso 0.50 1 d PGD E 2
H42S H 0.5090 0.1927 0.3396 0.101 Uiso 0.50 1 calc PR E 2
C43S C 0.4301(4) 0.2333(3) 0.3633(3) 0.0839(10) Uiso 0.50 1 d PG E 2
H43S H 0.4513 0.2698 0.3686 0.101 Uiso 0.50 1 calc PR E 2
C44S C 0.3648(4) 0.2258(3) 0.3729(3) 0.0839(10) Uiso 0.50 1 d PG E 2
H44S H 0.3413 0.2570 0.3846 0.101 Uiso 0.50 1 calc PR E 2
C45S C 0.3337(3) 0.1724(4) 0.3652(3) 0.0839(10) Uiso 0.50 1 d PG E 2
H45S H 0.2891 0.1673 0.3717 0.101 Uiso 0.50 1 calc PR E 2
C46S C 0.3680(4) 0.1267(3) 0.3479(3) 0.0839(10) Uiso 0.50 1 d PGD E 2
H46S H 0.3467 0.0902 0.3427 0.101 Uiso 0.50 1 calc PR E 2

loop_
_atom_site_aniso_label
_atom_site_aniso_U_11
_atom_site_aniso_U_22
_atom_site_aniso_U_33
_atom_site_aniso_U_23
_atom_site_aniso_U_13
_atom_site_aniso_U_12
IrA 0.02058(9) 0.02028(9) 0.02190(9) 0.00238(6) 0.00568(7) 0.00137(6)
RhA 0.02013(9) 0.01854(8) 0.02128(9) 0.00125(6) 0.00565(6) 0.00165(6)
IrB 0.02013(9) 0.01854(8) 0.02128(9) 0.00125(6) 0.00565(6) 0.00165(6)
RhB 0.02058(9) 0.02028(9) 0.02190(9) 0.00238(6) 0.00568(7) 0.00137(6)
Cl 0.0419(5) 0.0277(4) 0.0377(5) 0.0103(4) 0.0163(4) 0.0026(4)
P1 0.0231(4) 0.0216(4) 0.0254(4) 0.0025(3) 0.0067(3) -0.0009(3)
P2 0.0241(4) 0.0205(4) 0.0234(4) 0.0029(3) 0.0060(3) 0.0026(3)
P3 0.0230(4) 0.0247(4) 0.0215(4) 0.0018(3) 0.0054(3) 0.0014(3)
P4 0.0209(4) 0.0232(4) 0.0238(4) 0.0011(3) 0.0068(3) 0.0007(3)
Si1 0.0225(5) 0.0227(4) 0.0237(5) 0.0029(3) 0.0073(4) 0.0036(4)
Si2 0.0251(5) 0.0196(4) 0.0256(5) 0.0032(3) 0.0067(4) 0.0024(4)
O1 0.0287(16) 0.086(2) 0.061(2) 0.0235(18) 0.0039(14) 0.0173(16)
O2 0.074(2) 0.0474(18) 0.0369(17) -0.0036(13) -0.0103(15) -0.0184(16)
C1 0.029(2) 0.042(2) 0.0303(19) 0.0090(16) 0.0087(16) 0.0033(16)
C2 0.035(2) 0.0276(18) 0.0296(19) 0.0021(15) 0.0034(16) -0.0028(15)
C3 0.0258(18) 0.0199(16) 0.0287(18) 0.0018(13) 0.0065(14) 0.0012(13)
C4 0.0241(17) 0.0247(17) 0.0238(17) -0.0001(13) 0.0068(13) 0.0002(13)
C11 0.0298(19) 0.0257(17) 0.0304(19) -0.0011(14) 0.0111(15) -0.0068(14)
C12 0.034(2) 0.035(2) 0.039(2) -0.0019(16) 0.0031(17) -0.0030(16)
C13 0.040(2) 0.051(3) 0.040(2) -0.0022(19) -0.0020(19) -0.0104(19)
C14 0.053(3) 0.041(2) 0.037(2) -0.0102(18) 0.012(2) -0.019(2)
C15 0.053(3) 0.0267(19) 0.043(2) -0.0035(16) 0.020(2) -0.0079(17)
C16 0.039(2) 0.0276(18) 0.033(2) 0.0028(15) 0.0109(16) -0.0038(15)
C21 0.0228(17) 0.0313(18) 0.0250(17) 0.0046(14) 0.0043(14) -0.0037(14)
C22 0.030(2) 0.034(2) 0.039(2) 0.0030(16) 0.0116(16) -0.0015(16)
C23 0.039(2) 0.049(3) 0.058(3) 0.003(2) 0.023(2) 0.0018(19)
C24 0.036(2) 0.066(3) 0.056(3) 0.013(2) 0.023(2) -0.007(2)
C25 0.039(2) 0.049(3) 0.048(2) 0.018(2) 0.0130(19) -0.0082(19)
C26 0.028(2) 0.036(2) 0.045(2) 0.0096(17) 0.0088(17) -0.0017(16)
C31 0.0297(19) 0.0285(18) 0.0265(18) 0.0070(14) 0.0080(14) 0.0092(14)
C32 0.045(2) 0.036(2) 0.029(2) 0.0038(16) 0.0088(17) 0.0061(17)
C33 0.073(3) 0.042(2) 0.030(2) 0.0013(17) 0.011(2) 0.019(2)
C34 0.079(3) 0.047(3) 0.035(2) 0.0158(19) 0.030(2) 0.027(2)
C35 0.052(3) 0.041(2) 0.048(3) 0.0188(19) 0.027(2) 0.015(2)
C36 0.039(2) 0.034(2) 0.034(2) 0.0108(16) 0.0120(17) 0.0098(16)
C41 0.0245(17) 0.0211(16) 0.0311(18) 0.0057(13) 0.0072(14) 0.0004(13)
C42 0.0273(19) 0.034(2) 0.038(2) -0.0009(16) 0.0044(16) -0.0008(15)
C43 0.025(2) 0.051(2) 0.043(2) 0.0087(19) -0.0005(17) -0.0024(17)
C44 0.030(2) 0.032(2) 0.065(3) 0.0127(19) 0.006(2) 0.0049(16)
C45 0.038(2) 0.036(2) 0.066(3) -0.009(2) 0.009(2) 0.0101(18)
C46 0.034(2) 0.037(2) 0.045(2) -0.0085(17) 0.0000(18) 0.0109(17)
C51 0.0264(18) 0.0276(18) 0.0261(17) 0.0014(14) 0.0102(14) -0.0013(14)
C52 0.034(2) 0.037(2) 0.0253(18) -0.0002(15) 0.0104(15) -0.0077(16)
C53 0.047(2) 0.037(2) 0.033(2) -0.0068(16) 0.0156(18) -0.0153(18)
C54 0.055(3) 0.029(2) 0.047(2) -0.0077(17) 0.025(2) -0.0038(18)
C55 0.042(2) 0.030(2) 0.046(2) 0.0030(17) 0.0163(19) 0.0041(17)
C56 0.0295(19) 0.0283(18) 0.0307(19) 0.0003(14) 0.0081(15) -0.0013(14)
C61 0.0268(18) 0.0326(19) 0.0248(17) 0.0056(14) 0.0051(14) -0.0013(14)
C62 0.037(2) 0.055(3) 0.031(2) 0.0122(18) 0.0104(17) 0.0140(19)
C63 0.042(3) 0.073(3) 0.045(3) 0.025(2) 0.007(2) 0.021(2)
C64 0.041(2) 0.062(3) 0.034(2) 0.020(2) -0.0006(18) -0.005(2)
C65 0.044(2) 0.051(2) 0.028(2) 0.0060(17) 0.0093(17) -0.0045(19)
C66 0.035(2) 0.037(2) 0.0297(19) 0.0038(15) 0.0106(16) -0.0004(16)
C71 0.0239(17) 0.0278(18) 0.0285(18) 0.0056(14) 0.0049(14) -0.0017(14)
C72 0.038(2) 0.035(2) 0.043(2) -0.0030(17) 0.0178(18) -0.0078(17)
C73 0.050(3) 0.033(2) 0.062(3) -0.0057(19) 0.018(2) -0.0138(19)
C74 0.050(3) 0.042(2) 0.055(3) 0.009(2) 0.013(2) -0.020(2)
C75 0.045(3) 0.057(3) 0.044(2) 0.008(2) 0.018(2) -0.015(2)
C76 0.040(2) 0.041(2) 0.033(2) -0.0025(16) 0.0108(17) -0.0078(17)
C81 0.0229(17) 0.0264(17) 0.0300(18) 0.0032(14) 0.0099(14) -0.0001(14)
C82 0.0274(19) 0.0343(19) 0.0314(19) 0.0046(15) 0.0068(15) 0.0024(15)
C83 0.028(2) 0.044(2) 0.044(2) 0.0146(18) 0.0051(17) 0.0045(17)
C84 0.033(2) 0.038(2) 0.060(3) 0.015(2) 0.019(2) 0.0133(17)
C85 0.033(2) 0.038(2) 0.048(2) 0.0010(18) 0.0184(18) 0.0091(17)
C86 0.0306(19) 0.0321(19) 0.035(2) 0.0002(15) 0.0125(16) 0.0030(15)
C91 0.0297(19) 0.0288(18) 0.0285(18) 0.0001(14) 0.0116(15) 0.0050(14)
C92 0.031(2) 0.038(2) 0.036(2) -0.0008(16) 0.0088(16) 0.0058(16)
C93 0.038(2) 0.050(3) 0.053(3) 0.001(2) 0.011(2) 0.019(2)
C94 0.071(3) 0.057(3) 0.050(3) -0.007(2) 0.025(2) 0.029(3)
C95 0.079(4) 0.068(3) 0.029(2) -0.007(2) 0.008(2) 0.029(3)
C96 0.050(3) 0.052(3) 0.031(2) -0.0011(18) 0.0096(19) 0.020(2)
C101 0.034(2) 0.0220(17) 0.0322(19) 0.0046(14) 0.0110(15) 0.0054(14)
C102 0.048(2) 0.033(2) 0.037(2) 0.0037(16) 0.0093(18) 0.0118(18)
C103 0.061(3) 0.040(2) 0.053(3) 0.011(2) 0.015(2) 0.025(2)
C104 0.085(4) 0.034(2) 0.054(3) -0.001(2) 0.027(3) 0.025(2)
C105 0.070(3) 0.040(2) 0.043(2) -0.0079(19) 0.010(2) 0.011(2)
C106 0.045(2) 0.0274(19) 0.040(2) -0.0009(16) 0.0070(18) 0.0062(17)

loop_
_atom_type_symbol
_atom_type_description
_atom_type_scat_dispersion_real
_atom_type_scat_dispersion_imag
_atom_type_scat_source
C C 0.0033 0.0016 'International Tables Vol C Tables 4.2.6.8 and 6.1.1.4'
H H 0.0000 0.0000 'International Tables Vol C Tables 4.2.6.8 and 6.1.1.4'
O O 0.0106 0.0060 'International Tables Vol C Tables 4.2.6.8 and 6.1.1.4'
Si Si 0.0817 0.0704 'International Tables Vol C Tables 4.2.6.8 and 6.1.1.4'
P P 0.1023 0.0942 'International Tables Vol C Tables 4.2.6.8 and 6.1.1.4'
Cl Cl 0.1484 0.1585 'International Tables Vol C Tables 4.2.6.8 and 6.1.1.4'
Rh Rh -1.1178 0.9187 'International Tables Vol C Tables 4.2.6.8 and 6.1.1.4'
Ir Ir -1.4442 7.9887 'International Tables Vol C Tables 4.2.6.8 and 6.1.1.4'

loop_
_geom_angle_atom_site_label_1
_geom_angle_atom_site_label_2
_geom_angle_atom_site_label_3
_geom_angle
C1 IrA Si2 101.41(12)
C1 IrA P1 103.38(12)
Si2 IrA P1 149.39(3)
C1 IrA Si1 105.66(12)
Si2 IrA Si1 73.55(3)
P1 IrA Si1 82.64(3)
C1 IrA P3 108.38(12)
Si2 IrA P3 91.51(3)
P1 IrA P3 97.40(3)
Si1 IrA P3 144.91(3)
C1 IrA RhA 149.71(12)
Si2 IrA RhA 54.06(2)
P1 IrA RhA 96.33(2)
Si1 IrA RhA 54.05(2)
P3 IrA RhA 91.35(2)
C2 RhA P4 104.75(12)
C2 RhA Si2 105.48(11)
P4 RhA Si2 88.51(3)
C2 RhA Si1 101.78(12)
P4 RhA Si1 150.89(3)
Si2 RhA Si1 72.92(3)
C2 RhA P2 102.59(11)
P4 RhA P2 103.82(3)
Si2 RhA P2 145.22(3)
Si1 RhA P2 81.64(3)
C2 RhA IrA 149.22(12)
P4 RhA IrA 97.21(2)
Si2 RhA IrA 53.22(2)
Si1 RhA IrA 53.73(2)
P2 RhA IrA 92.59(2)
C11 P1 C21 96.60(16)
C11 P1 C3 102.09(16)
C21 P1 C3 106.63(15)
C11 P1 IrA 120.14(11)
C21 P1 IrA 118.42(12)
C3 P1 IrA 110.79(11)
C3 P2 C31 104.32(16)
C3 P2 C41 101.07(15)
C31 P2 C41 97.96(15)
C3 P2 RhA 113.08(11)
C31 P2 RhA 114.56(11)
C41 P2 RhA 123.20(11)
C61 P3 C51 100.86(16)
C61 P3 C4 99.48(15)
C51 P3 C4 99.37(15)
C61 P3 IrA 117.82(12)
C51 P3 IrA 119.63(11)
C4 P3 IrA 116.11(11)
C81 P4 C71 97.35(15)
C81 P4 C4 106.13(15)
C71 P4 C4 100.80(15)
C81 P4 RhA 120.46(11)
C71 P4 RhA 116.17(12)
C4 P4 RhA 113.16(11)
C91 Si1 IrA 129.64(12)
C91 Si1 RhA 129.31(12)
IrA Si1 RhA 72.22(3)
C101 Si2 Cl 94.31(11)
C101 Si2 IrA 126.27(12)
Cl Si2 IrA 118.44(5)
C101 Si2 RhA 122.69(12)
Cl Si2 RhA 125.50(5)
IrA Si2 RhA 72.71(3)
O1 C1 IrA 177.7(4)
O2 C2 RhA 177.9(4)
P2 C3 P1 118.40(17)
P4 C4 P3 117.13(17)
C12 C11 C16 118.4(3)
C12 C11 P1 116.5(3)
C16 C11 P1 124.9(3)
C13 C12 C11 120.7(4)
C12 C13 C14 120.4(4)
C15 C14 C13 119.8(4)
C14 C15 C16 120.5(4)
C15 C16 C11 120.2(4)
C22 C21 C26 118.6(3)
C22 C21 P1 121.2(3)
C26 C21 P1 120.1(3)
C21 C22 C23 120.1(4)
C24 C23 C22 120.8(4)
C23 C24 C25 119.6(4)
C24 C25 C26 119.9(4)
C25 C26 C21 120.9(4)
C36 C31 C32 118.5(3)
C36 C31 P2 122.7(3)
C32 C31 P2 118.7(3)
C33 C32 C31 120.6(4)
C34 C33 C32 120.1(4)
C35 C34 C33 119.6(4)
C34 C35 C36 120.9(4)
C31 C36 C35 120.1(4)
C42 C41 C46 117.4(3)
C42 C41 P2 118.5(3)
C46 C41 P2 124.1(3)
C43 C42 C41 121.3(4)
C44 C43 C42 120.5(4)
C45 C44 C43 119.1(4)
C44 C45 C46 120.6(4)
C45 C46 C41 121.0(4)
C56 C51 C52 118.2(3)
C56 C51 P3 119.4(3)
C52 C51 P3 122.3(3)
C53 C52 C51 120.4(4)
C54 C53 C52 120.5(4)
C53 C54 C55 119.7(4)
C54 C55 C56 120.0(4)
C55 C56 C51 121.1(4)
C62 C61 C66 118.4(3)
C62 C61 P3 120.6(3)
C66 C61 P3 121.1(3)
C61 C62 C63 120.7(4)
C64 C63 C62 119.8(4)
C65 C64 C63 120.1(4)
C64 C65 C66 120.1(4)
C65 C66 C61 120.9(4)
C76 C71 C72 118.7(3)
C76 C71 P4 120.1(3)
C72 C71 P4 121.2(3)
C73 C72 C71 120.5(4)
C74 C73 C72 120.5(4)
C75 C74 C73 119.4(4)
C74 C75 C76 120.3(4)
C71 C76 C75 120.6(4)
C82 C81 C86 118.1(3)
C82 C81 P4 115.5(3)
C86 C81 P4 126.3(3)
C83 C82 C81 120.7(4)
C84 C83 C82 119.9(4)
C85 C84 C83 120.2(4)
C84 C85 C86 120.2(4)
C85 C86 C81 120.8(4)
C92 C91 C96 117.6(3)
C92 C91 Si1 123.9(3)
C96 C91 Si1 118.3(3)
C91 C92 C93 121.4(4)
C94 C93 C92 120.3(4)
C93 C94 C95 119.4(4)
C94 C95 C96 120.2(4)
C91 C96 C95 121.1(4)
C106 C101 C102 117.3(3)
C106 C101 Si2 122.5(3)
C102 C101 Si2 120.1(3)
C103 C102 C101 121.4(4)
C104 C103 C102 119.8(4)
C105 C104 C103 120.0(4)
C104 C105 C106 120.1(4)
C101 C106 C105 121.5(4)
C12S C11S C16S 120.0
C12S C11S C10S 119.3(4)
C16S C11S C10S 120.4(4)
C11S C12S C13S 120.0
C14S C13S C12S 120.0
C13S C14S C15S 120.0
C16S C15S C14S 120.0
C15S C16S C11S 120.0
C22S C21S C26S 120.0
C22S C21S C20S 119.9(4)
C26S C21S C20S 120.1(4)
C23S C22S C21S 120.0
C22S C23S C24S 120.0
C25S C24S C23S 120.0
C26S C25S C24S 120.0
C25S C26S C21S 120.0
C32S C31S C36S 120.0
C32S C31S C30S 118.3(4)
C36S C31S C30S 121.7(4)
C33S C32S C31S 120.0
C32S C33S C34S 120.0
C33S C34S C35S 120.0
C36S C35S C34S 120.0
C35S C36S C31S 120.0
C42S C41S C46S 120.0
C42S C41S C40S 121.1(4)
C46S C41S C40S 118.3(4)
C43S C42S C41S 120.0
C42S C43S C44S 120.0
C45S C44S C43S 120.0
C44S C45S C46S 120.0
C45S C46S C41S 120.0

loop_
_geom_bond_atom_site_label_1
_geom_bond_atom_site_label_2
_geom_bond_distance
IrA C1 1.866(4)
IrA Si2 2.3450(9)
IrA P1 2.3526(8)
IrA Si1 2.3668(9)
IrA P3 2.3674(9)
IrA RhA 2.7955(3)
RhA C2 1.860(4)
RhA P4 2.3549(9)
RhA Si2 2.3705(9)
RhA Si1 2.3766(9)
RhA P2 2.3929(8)
Cl Si2 2.1401(12)
P1 C11 1.839(4)
P1 C21 1.844(3)
P1 C3 1.846(3)
P2 C3 1.837(3)
P2 C31 1.841(3)
P2 C41 1.851(3)
P3 C61 1.834(3)
P3 C51 1.839(3)
P3 C4 1.862(3)
P4 C81 1.840(3)
P4 C71 1.846(3)
P4 C4 1.847(3)
Si1 C91 1.885(3)
Si2 C101 1.886(4)
O1 C1 1.150(4)
O2 C2 1.149(4)
C11 C12 1.395(5)
C11 C16 1.395(5)
C12 C13 1.378(5)
C13 C14 1.379(6)
C14 C15 1.374(6)
C15 C16 1.388(5)
C21 C22 1.386(5)
C21 C26 1.391(5)
C22 C23 1.386(5)
C23 C24 1.377(6)
C24 C25 1.378(6)
C25 C26 1.386(5)
C31 C36 1.385(5)
C31 C32 1.395(5)
C32 C33 1.390(5)
C33 C34 1.377(7)
C34 C35 1.367(7)
C35 C36 1.394(5)
C41 C42 1.388(5)
C41 C46 1.391(5)
C42 C43 1.382(5)
C43 C44 1.377(6)
C44 C45 1.374(6)
C45 C46 1.386(5)
C51 C56 1.387(5)
C51 C52 1.399(5)
C52 C53 1.389(5)
C53 C54 1.375(6)
C54 C55 1.383(6)
C55 C56 1.386(5)
C61 C62 1.383(5)
C61 C66 1.388(5)
C62 C63 1.388(5)
C63 C64 1.377(6)
C64 C65 1.369(6)
C65 C66 1.380(5)
C71 C76 1.385(5)
C71 C72 1.385(5)
C72 C73 1.384(5)
C73 C74 1.378(6)
C74 C75 1.376(6)
C75 C76 1.387(5)
C81 C82 1.396(5)
C81 C86 1.396(5)
C82 C83 1.385(5)
C83 C84 1.380(6)
C84 C85 1.374(6)
C85 C86 1.380(5)
C91 C92 1.385(5)
C91 C96 1.392(5)
C92 C93 1.388(5)
C93 C94 1.377(6)
C94 C95 1.380(7)
C95 C96 1.393(6)
C101 C106 1.385(5)
C101 C102 1.395(5)
C102 C103 1.387(5)
C103 C104 1.386(7)
C104 C105 1.362(6)
C105 C106 1.395(5)
C10S C11S 1.520(4)
C11S C12S 1.3900
C11S C16S 1.3900
C12S C13S 1.3900
C13S C14S 1.3900
C14S C15S 1.3900
C15S C16S 1.3900
C20S C21S 1.508(4)
C21S C22S 1.3900
C21S C26S 1.3900
C22S C23S 1.3900
C23S C24S 1.3900
C24S C25S 1.3900
C25S C26S 1.3900
C30S C31S 1.509(4)
C31S C32S 1.3900
C31S C36S 1.3900
C32S C33S 1.3900
C33S C34S 1.3900
C34S C35S 1.3900
C35S C36S 1.3900
C40S C41S 1.507(4)
C41S C42S 1.3900
C41S C46S 1.3900
C42S C43S 1.3900
C43S C44S 1.3900
C44S C45S 1.3900
C45S C46S 1.3900

loop_
_geom_torsion_atom_site_label_1
_geom_torsion_atom_site_label_2
_geom_torsion_atom_site_label_3
_geom_torsion_atom_site_label_4
_geom_torsion
C1 IrA RhA C2 -12.0(3)
Si2 IrA RhA C2 -52.9(2)
P1 IrA RhA C2 118.6(2)
Si1 IrA RhA C2 42.5(2)
P3 IrA RhA C2 -143.8(2)
C1 IrA RhA P4 123.5(2)
Si2 IrA RhA P4 82.68(3)
P1 IrA RhA P4 -105.81(3)
Si1 IrA RhA P4 178.05(3)
P3 IrA RhA P4 -8.22(3)
C1 IrA RhA Si2 40.8(2)
P1 IrA RhA Si2 171.51(4)
Si1 IrA RhA Si2 95.38(4)
P3 IrA RhA Si2 -90.89(3)
C1 IrA RhA Si1 -54.5(2)
Si2 IrA RhA Si1 -95.38(4)
P1 IrA RhA Si1 76.13(3)
P3 IrA RhA Si1 173.73(3)
C1 IrA RhA P2 -132.2(2)
Si2 IrA RhA P2 -173.04(3)
P1 IrA RhA P2 -1.53(3)
Si1 IrA RhA P2 -77.66(3)
P3 IrA RhA P2 96.07(3)
C1 IrA P1 C11 -67.01(18)
Si2 IrA P1 C11 149.72(14)
Si1 IrA P1 C11 -171.44(14)
P3 IrA P1 C11 43.95(14)
RhA IrA P1 C11 136.14(13)
C1 IrA P1 C21 50.72(17)
Si2 IrA P1 C21 -92.54(14)
Si1 IrA P1 C21 -53.70(13)
P3 IrA P1 C21 161.69(13)
RhA IrA P1 C21 -106.12(13)
C1 IrA P1 C3 174.34(17)
Si2 IrA P1 C3 31.07(14)
Si1 IrA P1 C3 69.92(12)
P3 IrA P1 C3 -74.69(12)
RhA IrA P1 C3 17.50(12)
C2 RhA P2 C3 -167.93(17)
P4 RhA P2 C3 83.20(12)
Si2 RhA P2 C3 -24.68(14)
Si1 RhA P2 C3 -67.64(12)
IrA RhA P2 C3 -14.89(12)
C2 RhA P2 C31 -48.56(18)
P4 RhA P2 C31 -157.44(13)
Si2 RhA P2 C31 94.68(14)
Si1 RhA P2 C31 51.72(13)
IrA RhA P2 C31 104.48(13)
C2 RhA P2 C41 70.19(18)
P4 RhA P2 C41 -38.69(14)
Si2 RhA P2 C41 -146.57(14)
Si1 RhA P2 C41 170.47(14)
IrA RhA P2 C41 -136.77(14)
C1 IrA P3 C61 -19.29(18)
Si2 IrA P3 C61 83.27(13)
P1 IrA P3 C61 -126.08(13)
Si1 IrA P3 C61 146.20(13)
RhA IrA P3 C61 137.35(13)
C1 IrA P3 C51 103.76(18)
Si2 IrA P3 C51 -153.68(13)
P1 IrA P3 C51 -3.04(14)
Si1 IrA P3 C51 -90.75(14)
RhA IrA P3 C51 -99.60(13)
C1 IrA P3 C4 -137.07(17)
Si2 IrA P3 C4 -34.51(12)
P1 IrA P3 C4 116.13(12)
Si1 IrA P3 C4 28.42(14)
RhA IrA P3 C4 19.57(12)
C2 RhA P4 C81 -77.89(17)
Si2 RhA P4 C81 176.49(13)
Si1 RhA P4 C81 127.09(14)
P2 RhA P4 C81 29.39(14)
IrA RhA P4 C81 123.87(13)
C2 RhA P4 C71 39.14(17)
Si2 RhA P4 C71 -66.48(13)
Si1 RhA P4 C71 -115.88(13)
P2 RhA P4 C71 146.42(12)
IrA RhA P4 C71 -119.11(12)
C2 RhA P4 C4 155.08(16)
Si2 RhA P4 C4 49.46(12)
Si1 RhA P4 C4 0.06(14)
P2 RhA P4 C4 -97.65(12)
IrA RhA P4 C4 -3.17(12)
C1 IrA Si1 C91 28.0(2)
Si2 IrA Si1 C91 -69.55(15)
P1 IrA Si1 C91 129.90(15)
P3 IrA Si1 C91 -137.70(15)
RhA IrA Si1 C91 -126.75(16)
C1 IrA Si1 RhA 154.75(12)
Si2 IrA Si1 RhA 57.19(3)
P1 IrA Si1 RhA -103.36(3)
P3 IrA Si1 RhA -10.95(6)
C2 RhA Si1 C91 -32.21(19)
P4 RhA Si1 C91 123.13(15)
Si2 RhA Si1 C91 70.57(15)
P2 RhA Si1 C91 -133.43(15)
IrA RhA Si1 C91 127.10(15)
C2 RhA Si1 IrA -159.32(11)
P4 RhA Si1 IrA -3.97(7)
Si2 RhA Si1 IrA -56.54(3)
P2 RhA Si1 IrA 99.47(3)
C1 IrA Si2 C101 -42.09(18)
P1 IrA Si2 C101 101.50(15)
Si1 IrA Si2 C101 61.06(14)
P3 IrA Si2 C101 -151.19(14)
RhA IrA Si2 C101 118.24(15)
C1 IrA Si2 Cl 78.13(12)
P1 IrA Si2 Cl -138.28(6)
Si1 IrA Si2 Cl -178.72(6)
P3 IrA Si2 Cl -30.97(5)
RhA IrA Si2 Cl -121.54(6)
C1 IrA Si2 RhA -160.33(11)
P1 IrA Si2 RhA -16.75(7)
Si1 IrA Si2 RhA -57.18(3)
P3 IrA Si2 RhA 90.57(3)
C2 RhA Si2 C101 32.51(18)
P4 RhA Si2 C101 137.40(14)
Si1 RhA Si2 C101 -65.33(14)
P2 RhA Si2 C101 -110.19(14)
IrA RhA Si2 C101 -122.44(14)
C2 RhA Si2 Cl -92.06(13)
P4 RhA Si2 Cl 12.83(6)
Si1 RhA Si2 Cl 170.10(7)
P2 RhA Si2 Cl 125.24(6)
IrA RhA Si2 Cl 112.99(6)
C2 RhA Si2 IrA 154.95(12)
P4 RhA Si2 IrA -100.16(3)
Si1 RhA Si2 IrA 57.11(3)
P2 RhA Si2 IrA 12.25(6)
Si2 IrA C1 O1 74(9)
P1 IrA C1 O1 -87(9)
Si1 IrA C1 O1 -1(9)
P3 IrA C1 O1 170(100)
RhA IrA C1 O1 42(10)
P4 RhA C2 O2 -149(9)
Si2 RhA C2 O2 -57(9)
Si1 RhA C2 O2 19(9)
P2 RhA C2 O2 103(9)
IrA RhA C2 O2 -15(9)
C31 P2 C3 P1 -92.7(2)
C41 P2 C3 P1 166.07(19)
RhA P2 C3 P1 32.4(2)
C11 P1 C3 P2 -162.34(19)
C21 P1 C3 P2 96.9(2)
IrA P1 C3 P2 -33.3(2)
C81 P4 C4 P3 -116.32(19)
C71 P4 C4 P3 142.68(19)
RhA P4 C4 P3 17.9(2)
C61 P3 C4 P4 -154.21(19)
C51 P3 C4 P4 103.0(2)
IrA P3 C4 P4 -26.7(2)
C21 P1 C11 C12 -80.2(3)
C3 P1 C11 C12 171.1(3)
IrA P1 C11 C12 48.2(3)
C21 P1 C11 C16 94.9(3)
C3 P1 C11 C16 -13.7(3)
IrA P1 C11 C16 -136.7(3)
C16 C11 C12 C13 -1.3(6)
P1 C11 C12 C13 174.1(3)
C11 C12 C13 C14 1.3(6)
C12 C13 C14 C15 -0.1(6)
C13 C14 C15 C16 -1.0(6)
C14 C15 C16 C11 0.9(6)
C12 C11 C16 C15 0.3(5)
P1 C11 C16 C15 -174.8(3)
C11 P1 C21 C22 121.4(3)
C3 P1 C21 C22 -133.8(3)
IrA P1 C21 C22 -8.2(3)
C11 P1 C21 C26 -55.9(3)
C3 P1 C21 C26 48.8(3)
IrA P1 C21 C26 174.5(3)
C26 C21 C22 C23 -1.7(6)
P1 C21 C22 C23 -179.1(3)
C21 C22 C23 C24 -0.6(7)
C22 C23 C24 C25 2.2(7)
C23 C24 C25 C26 -1.5(7)
C24 C25 C26 C21 -0.9(7)
C22 C21 C26 C25 2.4(6)
P1 C21 C26 C25 179.9(3)
C3 P2 C31 C36 -9.7(3)
C41 P2 C31 C36 94.0(3)
RhA P2 C31 C36 -133.8(3)
C3 P2 C31 C32 169.4(3)
C41 P2 C31 C32 -87.0(3)
RhA P2 C31 C32 45.2(3)
C36 C31 C32 C33 -1.0(5)
P2 C31 C32 C33 179.9(3)
C31 C32 C33 C34 2.1(6)
C32 C33 C34 C35 -1.4(6)
C33 C34 C35 C36 -0.4(6)
C32 C31 C36 C35 -0.7(5)
P2 C31 C36 C35 178.3(3)
C34 C35 C36 C31 1.5(6)
C3 P2 C41 C42 154.4(3)
C31 P2 C41 C42 48.0(3)
RhA P2 C41 C42 -78.3(3)
C3 P2 C41 C46 -25.0(3)
C31 P2 C41 C46 -131.4(3)
RhA P2 C41 C46 102.3(3)
C46 C41 C42 C43 2.0(5)
P2 C41 C42 C43 -177.4(3)
C41 C42 C43 C44 -0.7(6)
C42 C43 C44 C45 -1.3(6)
C43 C44 C45 C46 1.9(7)
C44 C45 C46 C41 -0.5(7)
C42 C41 C46 C45 -1.4(6)
P2 C41 C46 C45 178.0(3)
C61 P3 C51 C56 -144.2(3)
C4 P3 C51 C56 -42.5(3)
IrA P3 C51 C56 84.8(3)
C61 P3 C51 C52 35.4(3)
C4 P3 C51 C52 137.0(3)
IrA P3 C51 C52 -95.6(3)
C56 C51 C52 C53 1.9(5)
P3 C51 C52 C53 -177.7(3)
C51 C52 C53 C54 0.0(5)
C52 C53 C54 C55 -1.4(6)
C53 C54 C55 C56 0.8(6)
C54 C55 C56 C51 1.1(6)
C52 C51 C56 C55 -2.4(5)
P3 C51 C56 C55 177.1(3)
C51 P3 C61 C62 -136.8(3)
C4 P3 C61 C62 121.6(3)
IrA P3 C61 C62 -4.7(4)
C51 P3 C61 C66 43.4(3)
C4 P3 C61 C66 -58.1(3)
IrA P3 C61 C66 175.5(3)
C66 C61 C62 C63 -1.6(6)
P3 C61 C62 C63 178.7(4)
C61 C62 C63 C64 -0.4(7)
C62 C63 C64 C65 1.9(7)
C63 C64 C65 C66 -1.4(7)
C64 C65 C66 C61 -0.6(6)
C62 C61 C66 C65 2.1(6)
P3 C61 C66 C65 -178.2(3)
C81 P4 C71 C76 -56.3(3)
C4 P4 C71 C76 51.7(3)
RhA P4 C71 C76 174.4(3)
C81 P4 C71 C72 124.0(3)
C4 P4 C71 C72 -128.0(3)
RhA P4 C71 C72 -5.3(4)
C76 C71 C72 C73 -1.0(6)
P4 C71 C72 C73 178.7(3)
C71 C72 C73 C74 -1.1(7)
C72 C73 C74 C75 1.9(7)
C73 C74 C75 C76 -0.5(7)
C72 C71 C76 C75 2.4(6)
P4 C71 C76 C75 -177.3(3)
C74 C75 C76 C71 -1.6(7)
C71 P4 C81 C82 -75.7(3)
C4 P4 C81 C82 -179.3(3)
RhA P4 C81 C82 50.6(3)
C71 P4 C81 C86 99.8(3)
C4 P4 C81 C86 -3.8(3)
RhA P4 C81 C86 -133.9(3)
C86 C81 C82 C83 -0.9(5)
P4 C81 C82 C83 175.0(3)
C81 C82 C83 C84 1.1(6)
C82 C83 C84 C85 0.0(6)
C83 C84 C85 C86 -1.4(6)
C84 C85 C86 C81 1.6(6)
C82 C81 C86 C85 -0.4(5)
P4 C81 C86 C85 -175.8(3)
IrA Si1 C91 C92 -21.9(4)
RhA Si1 C91 C92 -121.4(3)
IrA Si1 C91 C96 163.7(3)
RhA Si1 C91 C96 64.2(4)
C96 C91 C92 C93 -0.3(6)
Si1 C91 C92 C93 -174.7(3)
C91 C92 C93 C94 0.0(7)
C92 C93 C94 C95 -0.3(8)
C93 C94 C95 C96 0.9(8)
C92 C91 C96 C95 0.9(6)
Si1 C91 C96 C95 175.6(4)
C94 C95 C96 C91 -1.2(8)
Cl Si2 C101 C106 114.0(3)
IrA Si2 C101 C106 -115.6(3)
RhA Si2 C101 C106 -23.7(4)
Cl Si2 C101 C102 -64.7(3)
IrA Si2 C101 C102 65.7(3)
RhA Si2 C101 C102 157.6(3)
C106 C101 C102 C103 0.5(6)
Si2 C101 C102 C103 179.3(3)
C101 C102 C103 C104 -0.4(7)
C102 C103 C104 C105 0.0(7)
C103 C104 C105 C106 0.2(7)
C102 C101 C106 C105 -0.4(6)
Si2 C101 C106 C105 -179.1(3)
C104 C105 C106 C101 0.0(7)
C16S C11S C12S C13S 0.0
C10S C11S C12S C13S -174.1(9)
C11S C12S C13S C14S 0.0
C12S C13S C14S C15S 0.0
C13S C14S C15S C16S 0.0
C14S C15S C16S C11S 0.0
C12S C11S C16S C15S 0.0
C10S C11S C16S C15S 174.0(9)
C26S C21S C22S C23S 0.0
C20S C21S C22S C23S -179.1(9)
C21S C22S C23S C24S 0.0
C22S C23S C24S C25S 0.0
C23S C24S C25S C26S 0.0
C24S C25S C26S C21S 0.0
C22S C21S C26S C25S 0.0
C20S C21S C26S C25S 179.1(9)
C36S C31S C32S C33S 0.0
C30S C31S C32S C33S -177.2(9)
C31S C32S C33S C34S 0.0
C32S C33S C34S C35S 0.0
C33S C34S C35S C36S 0.0
C34S C35S C36S C31S 0.0
C32S C31S C36S C35S 0.0
C30S C31S C36S C35S 177.1(9)
C46S C41S C42S C43S 0.0
C40S C41S C42S C43S 170.8(9)
C41S C42S C43S C44S 0.0
C42S C43S C44S C45S 0.0
C43S C44S C45S C46S 0.0
C44S C45S C46S C41S 0.0
C42S C41S C46S C45S 0.0
C40S C41S C46S C45S -171.0(9)
